data_7230854
loop_
_publ_author_name
'Grobelny, Anna L.'
'Rath, Nigam P.'
'Groeneman, Ryan H.'

_publ_section_title
;
 Varying the regiochemistry of a [2 + 2] cycloaddition reaction within
 isostructural hydrogen bonded cocrystals containing 4-stilbazole
;
_journal_issue 28
_journal_name_full CrystEngComm
_journal_page_first 3951
_journal_paper_doi 10.1039/C8CE00447A
_journal_volume 20
_journal_year 2018
_chemical_formula_moiety 'C26 H22 N2, C6 H4 Cl2 O2'
_chemical_formula_sum 'C32 H26 Cl2 N2 O2'
_chemical_formula_weight 541.45
_space_group_crystal_system orthorhombic
_space_group_IT_number 33
_space_group_name_Hall 'P 2c -2n'
_space_group_name_H-M_alt 'P n a 21'
_symmetry_space_group_name_Hall 'P 2c -2n'
_symmetry_space_group_name_H-M 'P n a 21'
_atom_sites_solution_hydrogens geom
_atom_sites_solution_primary dual
_atom_sites_solution_secondary difmap
_audit_creation_method SHELXL-2016/6
_audit_update_record
;
2018-03-14 deposited with the CCDC.
2018-06-08 downloaded from the CCDC.
;
_cell_angle_alpha 90
_cell_angle_beta 90
_cell_angle_gamma 90
_cell_formula_units_Z 4
_cell_length_a 18.9319(13)
_cell_length_b 9.4899(6)
_cell_length_c 14.4526(10)
_cell_measurement_reflns_used 3414
_cell_measurement_temperature 293(2)
_cell_measurement_theta_max 25.65
_cell_measurement_theta_min 2.57
_cell_volume 2596.6(3)
_computing_cell_refinement 'SAINT V8.34A (Bruker AXS Inc., 2013)'
_computing_data_collection 'Bruker APEX2'
_computing_data_reduction 'SAINT V8.34A (Bruker AXS Inc., 2013)'
_computing_molecular_graphics 'Bruker SHELXTL'
_computing_publication_material 'Bruker SHELXTL'
_computing_structure_refinement 'SHELXL-2016/6 (Sheldrick, 2016)'
_computing_structure_solution 'SHELXT-2013 (Sheldrick, 2008)'
_diffrn_ambient_temperature 293(2)
_diffrn_detector_area_resol_mean 8
_diffrn_measured_fraction_theta_full 1.000
_diffrn_measured_fraction_theta_max 1.000
_diffrn_measurement_device_type 'Bruker SMART APEX CCD area detector'
_diffrn_measurement_method '\w and \f scans'
_diffrn_radiation_type MoK\a
_diffrn_radiation_wavelength 0.71073
_diffrn_reflns_av_R_equivalents 0.0792
_diffrn_reflns_av_unetI/netI 0.0751
_diffrn_reflns_Laue_measured_fraction_full 1.000
_diffrn_reflns_Laue_measured_fraction_max 1.000
_diffrn_reflns_limit_h_max 26
_diffrn_reflns_limit_h_min -27
_diffrn_reflns_limit_k_max 13
_diffrn_reflns_limit_k_min -13
_diffrn_reflns_limit_l_max 20
_diffrn_reflns_limit_l_min -20
_diffrn_reflns_number 32881
_diffrn_reflns_point_group_measured_fraction_full 1.000
_diffrn_reflns_point_group_measured_fraction_max 0.996
_diffrn_reflns_theta_full 25.242
_diffrn_reflns_theta_max 30.527
_diffrn_reflns_theta_min 2.151
_diffrn_source 'sealed tube'
_exptl_absorpt_coefficient_mu 0.284
_exptl_absorpt_correction_T_max 0.8622
_exptl_absorpt_correction_T_min 0.7818
_exptl_absorpt_correction_type multi-scan
_exptl_absorpt_process_details 'SADABS V2016/2 (Bruker AXS Inc.)'
_exptl_crystal_colour colourless
_exptl_crystal_density_diffrn 1.385
_exptl_crystal_density_method 'not measured'
_exptl_crystal_description block
_exptl_crystal_F_000 1128
_exptl_crystal_size_max 0.352
_exptl_crystal_size_mid 0.232
_exptl_crystal_size_min 0.226
_refine_diff_density_max 0.336
_refine_diff_density_min -0.269
_refine_diff_density_rms 0.062
_refine_ls_abs_structure_details
; 
 Flack x determined using 2149 quotients [(I+)-(I-)]/[(I+)+(I-)] 
 (Parsons, Flack and Wagner, Acta Cryst. B69 (2013) 249-259). 
;
_refine_ls_abs_structure_Flack 0.02(3)
_refine_ls_extinction_method none
_refine_ls_goodness_of_fit_ref 1.027
_refine_ls_hydrogen_treatment constr
_refine_ls_matrix_type full
_refine_ls_number_parameters 345
_refine_ls_number_reflns 7913
_refine_ls_number_restraints 1
_refine_ls_restrained_S_all 1.027
_refine_ls_R_factor_all 0.0801
_refine_ls_R_factor_gt 0.0532
_refine_ls_shift/su_max 0.000
_refine_ls_shift/su_mean 0.000
_refine_ls_structure_factor_coef Fsqd
_refine_ls_weighting_details 'w=1/[\s^2^(Fo^2^)+(0.0374P)^2^+0.6503P] where P=(Fo^2^+2Fc^2^)/3'
_refine_ls_weighting_scheme calc
_refine_ls_wR_factor_gt 0.0962
_refine_ls_wR_factor_ref 0.1070
_reflns_Friedel_coverage 0.923
_reflns_Friedel_fraction_full 1.000
_reflns_Friedel_fraction_max 0.993
_reflns_number_gt 5977
_reflns_number_total 7913
_reflns_threshold_expression 'I > 2\s(I)'
_cod_data_source_file c8ce00447a2.cif
_cod_data_source_block r20117
_cod_depositor_comments 'Adding full bibliography for 7230852--7230855.cif.'
_cod_database_code 7230854
_shelx_shelxl_version_number 2016/6
_shelx_space_group_comment
; 
The symmetry employed for this shelxl refinement is uniquely defined 
by the following loop, which should always be used as a source of 
symmetry information in preference to the above space-group names. 
They are only intended as comments. 
;

loop_
_space_group_symop_operation_xyz
'x, y, z'
'-x, -y, z+1/2'
'x+1/2, -y+1/2, z'
'-x+1/2, y+1/2, z+1/2'

loop_
_atom_site_label
_atom_site_type_symbol
_atom_site_fract_x
_atom_site_fract_y
_atom_site_fract_z
_atom_site_U_iso_or_equiv
_atom_site_adp_type
_atom_site_occupancy
_atom_site_site_symmetry_order
_atom_site_calc_flag
_atom_site_refinement_flags_posn
_atom_site_refinement_flags_adp
Cl1 Cl 0.20962(4) 0.09083(11) 0.23257(6) 0.0299(2) Uani 1 1 d . .
Cl2 Cl 0.32496(5) 0.27357(10) 0.55321(6) 0.0278(2) Uani 1 1 d . .
O1 O 0.45972(13) 0.2455(3) 0.45192(17) 0.0228(6) Uani 1 1 d . .
H1A H 0.495651 0.216632 0.426541 0.034 Uiso 1 1 calc R U
O2 O 0.35513(13) 0.0914(3) 0.16667(16) 0.0249(6) Uani 1 1 d . .
H2A H 0.395459 0.104933 0.147981 0.037 Uiso 1 1 calc R U
C27 C 0.40247(18) 0.2098(4) 0.4004(2) 0.0177(7) Uani 1 1 d . .
C28 C 0.40878(18) 0.1678(4) 0.3090(2) 0.0200(7) Uani 1 1 d . .
H28 H 0.453517 0.163102 0.282595 0.024 Uiso 1 1 calc R U
C29 C 0.35025(18) 0.1323(4) 0.2553(2) 0.0190(7) Uani 1 1 d . .
C30 C 0.28343(17) 0.1375(4) 0.2972(2) 0.0193(7) Uani 1 1 d . .
C31 C 0.27625(18) 0.1809(4) 0.3884(2) 0.0209(7) Uani 1 1 d . .
H31 H 0.231690 0.185285 0.415311 0.025 Uiso 1 1 calc R U
C32 C 0.33524(18) 0.2176(4) 0.4391(2) 0.0188(7) Uani 1 1 d . .
N1 N 0.08490(15) 0.3691(3) 0.3862(2) 0.0241(7) Uani 1 1 d . .
N2 N 0.51510(16) 0.8439(4) 0.5996(2) 0.0246(7) Uani 1 1 d . .
C1 C 0.12115(19) 0.4182(4) 0.4593(3) 0.0252(8) Uani 1 1 d . .
H1 H 0.108638 0.385890 0.517754 0.030 Uiso 1 1 calc R U
C2 C 0.17631(18) 0.5147(4) 0.4527(3) 0.0262(8) Uani 1 1 d . .
H2 H 0.198971 0.546786 0.505763 0.031 Uiso 1 1 calc R U
C3 C 0.19723(17) 0.5626(4) 0.3656(2) 0.0187(7) Uani 1 1 d . .
C4 C 0.16113(19) 0.5087(4) 0.2905(2) 0.0261(8) Uani 1 1 d . .
H4 H 0.173763 0.535504 0.230839 0.031 Uiso 1 1 calc R U
C5 C 0.1064(2) 0.4151(5) 0.3038(3) 0.0297(9) Uani 1 1 d . .
H5 H 0.082905 0.381846 0.251737 0.036 Uiso 1 1 calc R U
C6 C 0.39390(18) 0.6433(4) 0.3179(2) 0.0186(7) Uani 1 1 d . .
C7 C 0.45349(19) 0.5550(4) 0.3166(2) 0.0232(8) Uani 1 1 d . .
H7 H 0.452628 0.470336 0.348968 0.028 Uiso 1 1 calc R U
C8 C 0.51372(19) 0.5927(4) 0.2673(3) 0.0280(9) Uani 1 1 d . .
H8 H 0.552411 0.532306 0.266270 0.034 Uiso 1 1 calc R U
C9 C 0.5165(2) 0.7176(4) 0.2205(3) 0.0301(9) Uani 1 1 d . .
H9 H 0.557191 0.743447 0.188644 0.036 Uiso 1 1 calc R U
C10 C 0.4586(2) 0.8047(4) 0.2210(3) 0.0297(9) Uani 1 1 d . .
H10 H 0.460367 0.890035 0.189436 0.036 Uiso 1 1 calc R U
C11 C 0.39785(19) 0.7674(4) 0.2675(3) 0.0237(8) Uani 1 1 d . .
H11 H 0.358757 0.826575 0.265039 0.028 Uiso 1 1 calc R U
C12 C 0.4967(2) 0.7082(4) 0.6054(3) 0.0291(9) Uani 1 1 d . .
H12 H 0.525797 0.647994 0.638969 0.035 Uiso 1 1 calc R U
C13 C 0.4373(2) 0.6523(4) 0.5647(3) 0.0266(8) Uani 1 1 d . .
H13 H 0.427345 0.556796 0.570578 0.032 Uiso 1 1 calc R U
C14 C 0.39217(18) 0.7394(4) 0.5148(2) 0.0187(7) Uani 1 1 d . .
C15 C 0.4098(2) 0.8788(4) 0.5102(3) 0.0315(10) Uani 1 1 d . .
H15 H 0.380716 0.941041 0.478168 0.038 Uiso 1 1 calc R U
C16 C 0.4703(2) 0.9284(4) 0.5525(3) 0.0333(9) Uani 1 1 d . .
H16 H 0.480632 1.024013 0.548512 0.040 Uiso 1 1 calc R U
C17 C 0.21531(17) 0.8522(4) 0.4803(2) 0.0187(7) Uani 1 1 d . .
C18 C 0.22647(19) 0.8884(4) 0.5722(2) 0.0244(8) Uani 1 1 d . .
H18 H 0.265633 0.853284 0.603468 0.029 Uiso 1 1 calc R U
C19 C 0.1798(2) 0.9762(5) 0.6173(3) 0.0334(10) Uani 1 1 d . .
H19 H 0.187697 0.999326 0.679003 0.040 Uiso 1 1 calc R U
C20 C 0.1221(2) 1.0296(4) 0.5727(3) 0.0325(10) Uani 1 1 d . .
H20 H 0.091898 1.091401 0.603107 0.039 Uiso 1 1 calc R U
C21 C 0.1090(2) 0.9910(4) 0.4818(3) 0.0306(9) Uani 1 1 d . .
H21 H 0.069170 1.025046 0.451466 0.037 Uiso 1 1 calc R U
C22 C 0.15539(18) 0.9012(4) 0.4359(2) 0.0236(8) Uani 1 1 d . .
H22 H 0.146100 0.874057 0.375283 0.028 Uiso 1 1 calc R U
C23 C 0.25803(18) 0.6633(4) 0.3500(2) 0.0186(7) Uani 1 1 d . .
H23 H 0.257788 0.702915 0.287364 0.022 Uiso 1 1 calc R U
C24 C 0.33147(17) 0.5992(4) 0.3761(2) 0.0191(7) Uani 1 1 d . .
H24 H 0.329180 0.496737 0.384051 0.023 Uiso 1 1 calc R U
C25 C 0.32624(18) 0.6797(4) 0.4714(2) 0.0187(7) Uani 1 1 d . .
H25 H 0.301963 0.619727 0.516509 0.022 Uiso 1 1 calc R U
C26 C 0.27222(18) 0.7785(4) 0.4254(2) 0.0174(7) Uani 1 1 d . .
H26 H 0.299632 0.852777 0.394959 0.021 Uiso 1 1 calc R U

loop_
_atom_site_aniso_label
_atom_site_aniso_U_11
_atom_site_aniso_U_22
_atom_site_aniso_U_33
_atom_site_aniso_U_23
_atom_site_aniso_U_13
_atom_site_aniso_U_12
Cl1 0.0205(4) 0.0456(6) 0.0236(4) -0.0034(4) -0.0015(4) -0.0098(4)
Cl2 0.0279(4) 0.0352(5) 0.0205(4) -0.0056(4) 0.0009(4) -0.0009(4)
O1 0.0165(12) 0.0276(15) 0.0243(12) -0.0006(11) -0.0032(10) 0.0012(10)
O2 0.0198(13) 0.0348(16) 0.0201(12) -0.0036(12) 0.0030(10) -0.0040(12)
C27 0.0193(17) 0.0128(17) 0.0211(16) 0.0018(13) -0.0028(13) -0.0003(13)
C28 0.0145(16) 0.0203(19) 0.0253(17) 0.0030(15) 0.0013(14) 0.0000(13)
C29 0.0208(17) 0.0162(18) 0.0201(16) 0.0011(13) 0.0010(13) -0.0005(14)
C30 0.0147(16) 0.0217(19) 0.0215(17) 0.0011(14) -0.0025(13) -0.0029(13)
C31 0.0177(17) 0.0199(18) 0.0252(18) -0.0006(15) 0.0034(14) -0.0021(14)
C32 0.0218(17) 0.0167(17) 0.0177(15) 0.0015(14) 0.0021(13) -0.0016(14)
N1 0.0197(15) 0.0259(18) 0.0267(16) -0.0043(14) -0.0008(13) -0.0030(13)
N2 0.0212(16) 0.036(2) 0.0167(14) -0.0004(14) -0.0031(12) -0.0054(14)
C1 0.0222(18) 0.031(2) 0.0221(18) 0.0011(16) 0.0009(14) -0.0035(16)
C2 0.0185(17) 0.039(2) 0.0211(17) -0.0063(17) -0.0050(15) -0.0044(16)
C3 0.0116(15) 0.0182(19) 0.0264(17) -0.0052(14) 0.0011(13) 0.0010(13)
C4 0.0239(19) 0.036(2) 0.0187(16) 0.0012(16) 0.0012(14) -0.0035(16)
C5 0.0245(19) 0.041(3) 0.0239(19) -0.0051(18) -0.0041(15) -0.0057(18)
C6 0.0173(16) 0.023(2) 0.0153(15) -0.0059(14) 0.0012(13) -0.0056(14)
C7 0.0228(18) 0.022(2) 0.0247(17) -0.0007(15) -0.0062(15) 0.0004(15)
C8 0.0148(17) 0.034(2) 0.036(2) -0.0130(19) -0.0015(15) 0.0042(15)
C9 0.0243(18) 0.039(3) 0.0265(19) -0.0060(18) 0.0079(16) -0.0101(17)
C10 0.034(2) 0.028(2) 0.027(2) -0.0018(17) 0.0106(17) -0.0072(17)
C11 0.0246(19) 0.022(2) 0.0241(17) -0.0018(16) 0.0036(15) -0.0009(15)
C12 0.029(2) 0.030(2) 0.0280(19) -0.0074(17) -0.0127(16) 0.0146(17)
C13 0.031(2) 0.022(2) 0.0268(19) -0.0021(16) -0.0110(16) 0.0037(15)
C14 0.0164(16) 0.025(2) 0.0146(15) -0.0019(15) 0.0016(13) 0.0037(14)
C15 0.027(2) 0.034(2) 0.034(2) 0.0139(18) -0.0132(17) -0.0042(17)
C16 0.033(2) 0.033(2) 0.034(2) 0.012(2) -0.0110(18) -0.0117(17)
C17 0.0154(16) 0.0180(18) 0.0226(16) -0.0035(14) 0.0024(13) -0.0030(13)
C18 0.0223(18) 0.028(2) 0.0231(18) -0.0054(16) -0.0016(14) -0.0006(15)
C19 0.029(2) 0.044(3) 0.027(2) -0.0152(19) 0.0032(17) -0.0059(19)
C20 0.024(2) 0.030(2) 0.043(2) -0.0168(19) 0.0109(18) -0.0012(16)
C21 0.0186(18) 0.034(2) 0.039(2) 0.0025(19) 0.0029(17) 0.0057(16)
C22 0.0196(17) 0.031(2) 0.0201(17) -0.0027(16) 0.0018(14) 0.0019(15)
C23 0.0182(17) 0.022(2) 0.0156(15) -0.0006(14) 0.0026(13) -0.0006(14)
C24 0.0179(16) 0.0186(18) 0.0207(16) -0.0033(14) -0.0003(13) 0.0008(13)
C25 0.0185(16) 0.0193(19) 0.0182(16) 0.0020(14) 0.0005(13) 0.0003(13)
C26 0.0184(16) 0.0177(18) 0.0161(15) 0.0002(14) -0.0008(12) 0.0000(13)

loop_
_atom_type_symbol
_atom_type_description
_atom_type_scat_dispersion_real
_atom_type_scat_dispersion_imag
_atom_type_scat_source
C C 0.0033 0.0016 'International Tables Vol C Tables 4.2.6.8 and 6.1.1.4'
H H 0.0000 0.0000 'International Tables Vol C Tables 4.2.6.8 and 6.1.1.4'
N N 0.0061 0.0033 'International Tables Vol C Tables 4.2.6.8 and 6.1.1.4'
O O 0.0106 0.0060 'International Tables Vol C Tables 4.2.6.8 and 6.1.1.4'
Cl Cl 0.1484 0.1585 'International Tables Vol C Tables 4.2.6.8 and 6.1.1.4'

loop_
_geom_angle_atom_site_label_1
_geom_angle_atom_site_label_2
_geom_angle_atom_site_label_3
_geom_angle
C27 O1 H1A 109.5
C29 O2 H2A 109.5
O1 C27 C28 121.7(3)
O1 C27 C32 119.7(3)
C28 C27 C32 118.5(3)
C27 C28 C29 122.1(3)
C27 C28 H28 118.9
C29 C28 H28 118.9
O2 C29 C28 123.1(3)
O2 C29 C30 119.0(3)
C28 C29 C30 117.9(3)
C31 C30 C29 120.6(3)
C31 C30 Cl1 120.5(3)
C29 C30 Cl1 118.9(3)
C32 C31 C30 120.0(3)
C32 C31 H31 120.0
C30 C31 H31 120.0
C31 C32 C27 120.8(3)
C31 C32 Cl2 119.3(3)
C27 C32 Cl2 119.9(3)
C5 N1 C1 115.6(3)
C12 N2 C16 116.1(3)
N1 C1 C2 123.9(3)
N1 C1 H1 118.0
C2 C1 H1 118.0
C1 C2 C3 119.2(3)
C1 C2 H2 120.4
C3 C2 H2 120.4
C4 C3 C2 116.6(3)
C4 C3 C23 119.6(3)
C2 C3 C23 123.8(3)
C5 C4 C3 120.1(3)
C5 C4 H4 120.0
C3 C4 H4 120.0
N1 C5 C4 124.5(3)
N1 C5 H5 117.7
C4 C5 H5 117.7
C11 C6 C7 117.1(3)
C11 C6 C24 124.8(3)
C7 C6 C24 118.1(3)
C8 C7 C6 120.8(4)
C8 C7 H7 119.6
C6 C7 H7 119.6
C9 C8 C7 120.5(4)
C9 C8 H8 119.7
C7 C8 H8 119.7
C8 C9 C10 119.3(4)
C8 C9 H9 120.4
C10 C9 H9 120.4
C9 C10 C11 120.9(4)
C9 C10 H10 119.5
C11 C10 H10 119.5
C10 C11 C6 121.3(4)
C10 C11 H11 119.4
C6 C11 H11 119.4
N2 C12 C13 123.9(3)
N2 C12 H12 118.1
C13 C12 H12 118.1
C12 C13 C14 119.7(4)
C12 C13 H13 120.1
C14 C13 H13 120.1
C15 C14 C13 116.8(3)
C15 C14 C25 123.1(3)
C13 C14 C25 120.1(3)
C14 C15 C16 120.7(4)
C14 C15 H15 119.7
C16 C15 H15 119.7
N2 C16 C15 122.8(4)
N2 C16 H16 118.6
C15 C16 H16 118.6
C22 C17 C18 119.0(3)
C22 C17 C26 119.8(3)
C18 C17 C26 120.6(3)
C19 C18 C17 120.3(4)
C19 C18 H18 119.8
C17 C18 H18 119.8
C20 C19 C18 120.9(4)
C20 C19 H19 119.6
C18 C19 H19 119.6
C19 C20 C21 119.5(4)
C19 C20 H20 120.2
C21 C20 H20 120.2
C20 C21 C22 120.0(4)
C20 C21 H21 120.0
C22 C21 H21 120.0
C17 C22 C21 120.1(3)
C17 C22 H22 119.9
C21 C22 H22 119.9
C3 C23 C24 113.2(3)
C3 C23 C26 117.9(3)
C24 C23 C26 87.2(2)
C3 C23 H23 112.1
C24 C23 H23 112.1
C26 C23 H23 112.1
C6 C24 C23 117.0(3)
C6 C24 C25 113.7(3)
C23 C24 C25 88.1(2)
C6 C24 H24 112.0
C23 C24 H24 112.0
C25 C24 H24 112.0
C14 C25 C26 120.1(3)
C14 C25 C24 119.5(3)
C26 C25 C24 87.7(2)
C14 C25 H25 109.2
C26 C25 H25 109.2
C24 C25 H25 109.2
C17 C26 C25 122.0(3)
C17 C26 C23 124.5(3)
C25 C26 C23 89.4(3)
C17 C26 H26 106.3
C25 C26 H26 106.3
C23 C26 H26 106.3

loop_
_geom_bond_atom_site_label_1
_geom_bond_atom_site_label_2
_geom_bond_distance
Cl1 C30 1.739(3)
Cl2 C32 1.743(3)
O1 C27 1.358(4)
O1 H1A 0.8200
O2 C29 1.342(4)
O2 H2A 0.8200
C27 C28 1.385(5)
C27 C32 1.392(5)
C28 C29 1.394(5)
C28 H28 0.9300
C29 C30 1.404(5)
C30 C31 1.386(5)
C31 C32 1.381(5)
C31 H31 0.9300
N1 C5 1.332(5)
N1 C1 1.343(5)
N2 C12 1.337(5)
N2 C16 1.350(5)
C1 C2 1.392(5)
C1 H1 0.9300
C2 C3 1.396(5)
C2 H2 0.9300
C3 C4 1.381(5)
C3 C23 1.513(5)
C4 C5 1.378(5)
C4 H4 0.9300
C5 H5 0.9300
C6 C11 1.386(5)
C6 C7 1.405(5)
C6 C24 1.510(5)
C7 C8 1.391(5)
C7 H7 0.9300
C8 C9 1.367(6)
C8 H8 0.9300
C9 C10 1.373(6)
C9 H9 0.9300
C10 C11 1.378(5)
C10 H10 0.9300
C11 H11 0.9300
C12 C13 1.376(5)
C12 H12 0.9300
C13 C14 1.390(5)
C13 H13 0.9300
C14 C15 1.366(5)
C14 C25 1.507(5)
C15 C16 1.382(5)
C15 H15 0.9300
C16 H16 0.9300
C17 C22 1.384(5)
C17 C18 1.388(5)
C17 C26 1.510(5)
C18 C19 1.378(5)
C18 H18 0.9300
C19 C20 1.365(6)
C19 H19 0.9300
C20 C21 1.387(6)
C20 H20 0.9300
C21 C22 1.392(5)
C21 H21 0.9300
C22 H22 0.9300
C23 C24 1.564(5)
C23 C26 1.566(5)
C23 H23 0.9800
C24 C25 1.578(5)
C24 H24 0.9800
C25 C26 1.538(5)
C25 H25 0.9800
C26 H26 0.9800

loop_
_geom_hbond_atom_site_label_D
_geom_hbond_atom_site_label_H
_geom_hbond_atom_site_label_A
_geom_hbond_distance_DH
_geom_hbond_distance_HA
_geom_hbond_distance_DA
_geom_hbond_angle_DHA
_geom_hbond_site_symmetry_A
O1 H1A N1 0.82 1.96 2.775(4) 170.1 3
O2 H2A N2 0.82 1.90 2.711(4) 173.5 2_664
C2 H2 O2 0.93 2.58 3.232(4) 127.9 4
C16 H16 O1 0.93 2.55 3.348(5) 143.6 1_565

loop_
_geom_torsion_atom_site_label_1
_geom_torsion_atom_site_label_2
_geom_torsion_atom_site_label_3
_geom_torsion_atom_site_label_4
_geom_torsion
O1 C27 C28 C29 -179.3(3)
C32 C27 C28 C29 -0.5(5)
C27 C28 C29 O2 180.0(3)
C27 C28 C29 C30 -1.3(5)
O2 C29 C30 C31 -179.2(3)
C28 C29 C30 C31 1.9(5)
O2 C29 C30 Cl1 0.0(5)
C28 C29 C30 Cl1 -178.9(3)
C29 C30 C31 C32 -0.9(5)
Cl1 C30 C31 C32 179.9(3)
C30 C31 C32 C27 -0.9(5)
C30 C31 C32 Cl2 179.3(3)
O1 C27 C32 C31 -179.5(3)
C28 C27 C32 C31 1.6(5)
O1 C27 C32 Cl2 0.2(5)
C28 C27 C32 Cl2 -178.7(3)
C5 N1 C1 C2 2.1(6)
N1 C1 C2 C3 -1.4(6)
C1 C2 C3 C4 -0.5(5)
C1 C2 C3 C23 -177.8(3)
C2 C3 C4 C5 1.5(6)
C23 C3 C4 C5 179.0(4)
C1 N1 C5 C4 -1.0(6)
C3 C4 C5 N1 -0.8(7)
C11 C6 C7 C8 0.7(5)
C24 C6 C7 C8 -177.3(3)
C6 C7 C8 C9 1.1(6)
C7 C8 C9 C10 -1.3(6)
C8 C9 C10 C11 -0.3(6)
C9 C10 C11 C6 2.2(6)
C7 C6 C11 C10 -2.3(5)
C24 C6 C11 C10 175.6(3)
C16 N2 C12 C13 1.9(6)
N2 C12 C13 C14 -0.6(6)
C12 C13 C14 C15 -0.8(5)
C12 C13 C14 C25 -178.9(3)
C13 C14 C15 C16 0.9(6)
C25 C14 C15 C16 178.9(4)
C12 N2 C16 C15 -1.8(6)
C14 C15 C16 N2 0.5(7)
C22 C17 C18 C19 -2.4(6)
C26 C17 C18 C19 168.9(4)
C17 C18 C19 C20 -0.3(6)
C18 C19 C20 C21 2.3(6)
C19 C20 C21 C22 -1.6(6)
C18 C17 C22 C21 3.1(6)
C26 C17 C22 C21 -168.3(3)
C20 C21 C22 C17 -1.1(6)
C4 C3 C23 C24 -111.3(4)
C2 C3 C23 C24 65.9(4)
C4 C3 C23 C26 149.1(3)
C2 C3 C23 C26 -33.7(5)
C11 C6 C24 C23 24.2(5)
C7 C6 C24 C23 -158.0(3)
C11 C6 C24 C25 -76.3(4)
C7 C6 C24 C25 101.6(4)
C3 C23 C24 C6 145.5(3)
C26 C23 C24 C6 -95.3(3)
C3 C23 C24 C25 -98.9(3)
C26 C23 C24 C25 20.4(2)
C15 C14 C25 C26 -4.7(5)
C13 C14 C25 C26 173.2(3)
C15 C14 C25 C24 101.2(4)
C13 C14 C25 C24 -80.8(4)
C6 C24 C25 C14 -25.6(4)
C23 C24 C25 C14 -144.4(3)
C6 C24 C25 C26 98.0(3)
C23 C24 C25 C26 -20.8(3)
C22 C17 C26 C25 -158.9(3)
C18 C17 C26 C25 29.9(5)
C22 C17 C26 C23 -44.5(5)
C18 C17 C26 C23 144.3(3)
C14 C25 C26 C17 -84.7(4)
C24 C25 C26 C17 152.1(3)
C14 C25 C26 C23 143.9(3)
C24 C25 C26 C23 20.7(2)
C3 C23 C26 C17 -35.5(5)
C24 C23 C26 C17 -150.4(3)
C3 C23 C26 C25 94.0(3)
C24 C23 C26 C25 -20.9(3)
